data_1503022
loop_
_publ_author_name
'Wang, Yuxing'
'Liao, Qian'
'Xi, Chanjuan'

_publ_section_title
;
 Copper-catalyzed amination of alkenyl halides: efficient method for the
 synthesis of enamines.
;
_journal_issue 13
_journal_name_full 'Organic letters'
_journal_page_first 2951
_journal_page_last 2953
_journal_paper_doi 10.1021/ol1009416
_journal_volume 12
_journal_year 2010
_chemical_formula_sum 'C30 H29 N'
_chemical_formula_weight 403.54
_chemical_name_systematic
; 
 ? 
;
_space_group_IT_number 9
_symmetry_cell_setting monoclinic
_symmetry_space_group_name_Hall 'C -2yc'
_symmetry_space_group_name_H-M 'C 1 c 1'
_atom_sites_solution_hydrogens geom
_atom_sites_solution_primary direct
_atom_sites_solution_secondary difmap
_audit_creation_method SHELXL-97
_cell_angle_alpha 90.00
_cell_angle_beta 120.46(3)
_cell_angle_gamma 90.00
_cell_formula_units_Z 4
_cell_length_a 18.025(4)
_cell_length_b 12.343(3)
_cell_length_c 12.143(2)
_cell_measurement_reflns_used 4229
_cell_measurement_temperature 173(2)
_cell_measurement_theta_max 27.4838
_cell_measurement_theta_min 1.9457
_cell_volume 2328.7(11)
_computing_cell_refinement 'Siemens SMART & SAINT'
_computing_data_collection 'Siemens SMART'
_computing_data_reduction 'Siemens XPREP'
_computing_molecular_graphics 'Bruker SHELXTL'
_computing_publication_material 'Bruker SHELXTL'
_computing_structure_refinement 'SHELXL-97 (Sheldrick, 1997)'
_computing_structure_solution 'SHELXS-97 (Sheldrick, 1990)'
_diffrn_ambient_temperature 173(2)
_diffrn_measured_fraction_theta_full 0.994
_diffrn_measured_fraction_theta_max 0.994
_diffrn_measurement_device_type 'Bruker P4'
_diffrn_measurement_method '\w scans'
_diffrn_radiation_monochromator graphite
_diffrn_radiation_source 'fine-focus sealed tube'
_diffrn_radiation_type MoK\a
_diffrn_radiation_wavelength 0.71073
_diffrn_reflns_av_R_equivalents 0.0250
_diffrn_reflns_av_sigmaI/netI 0.0270
_diffrn_reflns_limit_h_max 23
_diffrn_reflns_limit_h_min -23
_diffrn_reflns_limit_k_max 16
_diffrn_reflns_limit_k_min -12
_diffrn_reflns_limit_l_max 15
_diffrn_reflns_limit_l_min -15
_diffrn_reflns_number 9122
_diffrn_reflns_theta_full 27.51
_diffrn_reflns_theta_max 27.51
_diffrn_reflns_theta_min 2.11
_diffrn_standards_decay_% none
_diffrn_standards_interval_count none
_diffrn_standards_interval_time none
_diffrn_standards_number none
_exptl_absorpt_coefficient_mu 0.066
_exptl_absorpt_correction_T_max 0.9941
_exptl_absorpt_correction_T_min 0.9735
_exptl_absorpt_correction_type numerical
_exptl_crystal_colour Colorless
_exptl_crystal_density_diffrn 1.151
_exptl_crystal_density_method 'not measured'
_exptl_crystal_description Prism
_exptl_crystal_F_000 864
_exptl_crystal_size_max 0.41
_exptl_crystal_size_mid 0.40
_exptl_crystal_size_min 0.09
_refine_diff_density_max 0.318
_refine_diff_density_min -0.222
_refine_diff_density_rms 0.068
_refine_ls_abs_structure_details 'Flack H D (1983), Acta Cryst. A39, 876-881'
_refine_ls_abs_structure_Flack -1(3)
_refine_ls_extinction_method none
_refine_ls_goodness_of_fit_ref 1.083
_refine_ls_hydrogen_treatment constr
_refine_ls_matrix_type full
_refine_ls_number_parameters 280
_refine_ls_number_reflns 4516
_refine_ls_number_restraints 2
_refine_ls_restrained_S_all 1.083
_refine_ls_R_factor_all 0.0417
_refine_ls_R_factor_gt 0.0410
_refine_ls_shift/su_max 0.000
_refine_ls_shift/su_mean 0.000
_refine_ls_structure_factor_coef Fsqd
_refine_ls_weighting_details 'calc w=1/[\s^2^(Fo^2^)+(0.0705P)^2^+0.5177P] where P=(Fo^2^+2Fc^2^)/3'
_refine_ls_weighting_scheme calc
_refine_ls_wR_factor_gt 0.1152
_refine_ls_wR_factor_ref 0.1159
_reflns_number_gt 4429
_reflns_number_total 4516
_reflns_threshold_expression >2sigma(I)
_cod_data_source_file ol1009416_si_002.cif
_cod_data_source_block a
_cod_depositor_comments
;
The following automatic conversions were performed:

'_symmetry_cell_setting' value 'Monoclinic' changed to 'monoclinic'
according to /home/saulius/struct/CIF-dictionaries/cif_core.dic
dictionary named 'cif_core.dic' version 2.4.2 from
2011-04-26.

'_exptl_absorpt_correction_type' value 'Numerical'
changed to 'numerical' according to
/home/saulius/struct/CIF-dictionaries/cif_core.dic dictionary named
'cif_core.dic' version 2.4.2 from 2011-04-26.

Automatic conversion script
Id: cif_fix_values 1715 2011-07-08 13:25:40Z adriana 
;
_cod_original_cell_volume 2328.7(8)
_cod_original_sg_symbol_H-M Cc
_cod_database_code 1503022

loop_
_symmetry_equiv_pos_as_xyz
'x, y, z'
'x, -y, z+1/2'
'x+1/2, y+1/2, z'
'x+1/2, -y+1/2, z+1/2'

loop_
_atom_site_label
_atom_site_type_symbol
_atom_site_fract_x
_atom_site_fract_y
_atom_site_fract_z
_atom_site_U_iso_or_equiv
_atom_site_adp_type
_atom_site_occupancy
_atom_site_symmetry_multiplicity
_atom_site_calc_flag
_atom_site_refinement_flags
N1 N 0.09834(9) 0.14879(11) 0.37567(13) 0.0288(3) Uani 1 1 d .
C1 C 0.01651(11) 0.09939(12) 0.33240(15) 0.0264(3) Uani 1 1 d .
C12 C -0.13190(12) 0.17317(14) 0.25979(17) 0.0328(4) Uani 1 1 d .
H12A H -0.1541 0.1312 0.1840 0.039 Uiso 1 1 calc R
C5 C -0.07656(12) -0.06436(12) 0.26112(17) 0.0295(3) Uani 1 1 d .
C29 C 0.25267(11) 0.11323(14) 0.47189(16) 0.0304(3) Uani 1 1 d .
H29A H 0.2539 0.1552 0.4073 0.036 Uiso 1 1 calc R
C10 C -0.08842(12) -0.08587(15) 0.36379(18) 0.0346(4) Uani 1 1 d .
H10A H -0.0488 -0.0575 0.4457 0.042 Uiso 1 1 calc R
C11 C -0.04480(11) 0.16760(12) 0.35046(15) 0.0277(3) Uani 1 1 d .
C2 C -0.00035(11) -0.00097(13) 0.28140(15) 0.0278(3) Uani 1 1 d .
C18 C 0.05300(13) 0.25939(15) 0.18573(18) 0.0360(4) Uani 1 1 d .
H18A H 0.0169 0.2022 0.1339 0.043 Uiso 1 1 calc R
C20 C 0.11055(13) 0.43917(15) 0.2021(2) 0.0410(4) Uani 1 1 d .
C26 C 0.25134(13) -0.01143(14) 0.65872(17) 0.0359(4) Uani 1 1 d .
H26A H 0.2502 -0.0548 0.7225 0.043 Uiso 1 1 calc R
C14 C -0.15564(14) 0.30043(15) 0.3889(2) 0.0400(4) Uani 1 1 d .
H14A H -0.1934 0.3447 0.4024 0.048 Uiso 1 1 calc R
C28 C 0.32804(12) 0.06554(15) 0.56704(18) 0.0353(4) Uani 1 1 d .
H28A H 0.3802 0.0769 0.5671 0.042 Uiso 1 1 calc R
C22 C 0.15107(12) 0.33376(13) 0.39163(17) 0.0320(4) Uani 1 1 d .
H22A H 0.1823 0.3276 0.4821 0.038 Uiso 1 1 calc R
C6 C -0.13426(12) -0.10827(15) 0.14285(19) 0.0364(4) Uani 1 1 d .
H6A H -0.1263 -0.0963 0.0722 0.044 Uiso 1 1 calc R
C27 C 0.32903(13) 0.00204(15) 0.66153(18) 0.0362(4) Uani 1 1 d .
C19 C 0.05809(13) 0.35505(17) 0.13000(19) 0.0415(4) Uani 1 1 d .
H19A H 0.0246 0.3628 0.0398 0.050 Uiso 1 1 calc R
C21 C 0.15579(13) 0.42808(14) 0.3345(2) 0.0383(4) Uani 1 1 d .
H21A H 0.1904 0.4863 0.3862 0.046 Uiso 1 1 calc R
C24 C 0.17540(11) 0.09997(12) 0.47048(15) 0.0260(3) Uani 1 1 d .
C25 C 0.17597(12) 0.03608(14) 0.56633(16) 0.0316(4) Uani 1 1 d .
H25A H 0.1242 0.0255 0.5677 0.038 Uiso 1 1 calc R
C17 C 0.10078(11) 0.24749(12) 0.31744(15) 0.0263(3) Uani 1 1 d .
C9 C -0.15694(13) -0.14786(15) 0.3485(2) 0.0422(5) Uani 1 1 d .
H9A H -0.1639 -0.1620 0.4196 0.051 Uiso 1 1 calc R
C13 C -0.18697(13) 0.23932(15) 0.27850(19) 0.0380(4) Uani 1 1 d .
H13A H -0.2463 0.2426 0.2153 0.046 Uiso 1 1 calc R
C15 C -0.06905(14) 0.29655(15) 0.47918(18) 0.0384(4) Uani 1 1 d .
H15A H -0.0472 0.3386 0.5549 0.046 Uiso 1 1 calc R
C8 C -0.21512(14) -0.18920(15) 0.2300(2) 0.0444(5) Uani 1 1 d .
H8A H -0.2628 -0.2308 0.2189 0.053 Uiso 1 1 calc R
C3 C 0.05831(12) -0.05933(15) 0.24606(18) 0.0358(4) Uani 1 1 d .
H3A H 0.1060 -0.0101 0.2614 0.043 Uiso 1 1 calc R
H3B H 0.0255 -0.0759 0.1535 0.043 Uiso 1 1 calc R
C16 C -0.01375(12) 0.23177(14) 0.46005(16) 0.0321(4) Uani 1 1 d .
H16A H 0.0459 0.2309 0.5221 0.039 Uiso 1 1 calc R
C7 C -0.20356(15) -0.16966(15) 0.1270(2) 0.0442(5) Uani 1 1 d .
H7A H -0.2433 -0.1985 0.0454 0.053 Uiso 1 1 calc R
C4 C 0.09647(16) -0.16421(18) 0.3194(2) 0.0508(5) Uani 1 1 d .
H4A H 0.1333 -0.1972 0.2909 0.076 Uiso 1 1 calc R
H4B H 0.0499 -0.2144 0.3033 0.076 Uiso 1 1 calc R
H4C H 0.1307 -0.1485 0.4110 0.076 Uiso 1 1 calc R
C23 C 0.12389(18) 0.53871(19) 0.1416(3) 0.0622(7) Uani 1 1 d .
H23A H 0.1635 0.5884 0.2087 0.093 Uiso 1 1 calc R
H23B H 0.0685 0.5749 0.0882 0.093 Uiso 1 1 calc R
H23C H 0.1483 0.5173 0.0888 0.093 Uiso 1 1 calc R
C30 C 0.41164(15) -0.04725(18) 0.7669(2) 0.0511(5) Uani 1 1 d .
H30A H 0.4592 -0.0289 0.7530 0.077 Uiso 1 1 calc R
H30B H 0.4055 -0.1262 0.7662 0.077 Uiso 1 1 calc R
H30C H 0.4237 -0.0185 0.8496 0.077 Uiso 1 1 calc R

loop_
_atom_site_aniso_label
_atom_site_aniso_U_11
_atom_site_aniso_U_22
_atom_site_aniso_U_33
_atom_site_aniso_U_23
_atom_site_aniso_U_13
_atom_site_aniso_U_12
N1 0.0244(7) 0.0287(7) 0.0310(7) 0.0036(5) 0.0125(6) -0.0039(5)
C1 0.0236(8) 0.0302(7) 0.0249(7) 0.0028(6) 0.0119(7) -0.0021(6)
C12 0.0295(9) 0.0303(8) 0.0337(9) 0.0017(7) 0.0125(8) 0.0002(7)
C5 0.0259(9) 0.0242(7) 0.0395(9) -0.0009(6) 0.0174(8) -0.0012(6)
C29 0.0300(9) 0.0335(8) 0.0312(8) -0.0003(6) 0.0181(8) -0.0027(7)
C10 0.0323(10) 0.0325(8) 0.0408(9) 0.0017(7) 0.0198(8) -0.0035(7)
C11 0.0286(9) 0.0249(7) 0.0300(8) 0.0041(6) 0.0151(7) -0.0016(6)
C2 0.0251(8) 0.0312(7) 0.0276(7) 0.0009(6) 0.0139(7) -0.0024(6)
C18 0.0308(10) 0.0394(9) 0.0323(9) 0.0019(7) 0.0120(8) -0.0061(7)
C20 0.0347(11) 0.0358(9) 0.0565(12) 0.0188(8) 0.0262(10) 0.0069(8)
C26 0.0403(11) 0.0339(8) 0.0304(9) 0.0036(7) 0.0156(9) -0.0018(7)
C14 0.0431(12) 0.0348(9) 0.0507(11) 0.0058(8) 0.0302(10) 0.0054(8)
C28 0.0271(9) 0.0381(9) 0.0398(10) -0.0032(7) 0.0164(8) -0.0013(7)
C22 0.0323(10) 0.0305(8) 0.0336(8) -0.0015(7) 0.0170(8) -0.0034(7)
C6 0.0319(10) 0.0352(9) 0.0427(10) -0.0075(7) 0.0193(8) -0.0032(7)
C27 0.0330(10) 0.0347(8) 0.0329(9) -0.0023(7) 0.0107(8) 0.0043(7)
C19 0.0317(10) 0.0515(11) 0.0365(9) 0.0175(8) 0.0138(8) 0.0041(8)
C21 0.0346(10) 0.0286(8) 0.0513(11) -0.0005(8) 0.0215(9) -0.0027(7)
C24 0.0261(8) 0.0257(7) 0.0242(7) -0.0016(6) 0.0113(7) -0.0033(6)
C25 0.0325(9) 0.0341(8) 0.0322(8) 0.0020(7) 0.0192(8) -0.0020(7)
C17 0.0228(8) 0.0276(7) 0.0297(8) 0.0033(6) 0.0141(7) -0.0008(6)
C9 0.0394(11) 0.0384(9) 0.0568(12) 0.0074(9) 0.0302(10) -0.0004(8)
C13 0.0304(10) 0.0342(8) 0.0448(11) 0.0037(8) 0.0156(9) 0.0037(7)
C15 0.0444(12) 0.0362(9) 0.0391(10) -0.0033(7) 0.0245(9) -0.0005(8)
C8 0.0305(10) 0.0321(9) 0.0735(14) -0.0022(9) 0.0285(10) -0.0061(7)
C3 0.0311(10) 0.0427(9) 0.0398(10) -0.0106(7) 0.0226(8) -0.0053(7)
C16 0.0305(9) 0.0334(8) 0.0314(9) -0.0008(7) 0.0149(8) -0.0043(7)
C7 0.0321(10) 0.0390(9) 0.0542(12) -0.0127(8) 0.0165(9) -0.0091(8)
C4 0.0427(13) 0.0494(11) 0.0572(13) -0.0077(10) 0.0231(11) 0.0129(9)
C23 0.0534(14) 0.0494(13) 0.0834(18) 0.0359(13) 0.0342(14) 0.0068(11)
C30 0.0380(12) 0.0523(11) 0.0466(12) 0.0050(9) 0.0094(10) 0.0107(10)

loop_
_atom_type_symbol
_atom_type_description
_atom_type_scat_dispersion_real
_atom_type_scat_dispersion_imag
_atom_type_scat_source
C C 0.0033 0.0016 'International Tables Vol C Tables 4.2.6.8 and 6.1.1.4'
H H 0.0000 0.0000 'International Tables Vol C Tables 4.2.6.8 and 6.1.1.4'
N N 0.0061 0.0033 'International Tables Vol C Tables 4.2.6.8 and 6.1.1.4'

loop_
_geom_angle_atom_site_label_1
_geom_angle_atom_site_label_2
_geom_angle_atom_site_label_3
_geom_angle
C24 N1 C17 120.38(13)
C24 N1 C1 121.55(13)
C17 N1 C1 118.04(13)
C2 C1 N1 120.76(15)
C2 C1 C11 125.09(15)
N1 C1 C11 114.15(13)
C11 C12 C13 120.89(17)
C11 C12 H12A 119.6
C13 C12 H12A 119.6
C6 C5 C10 118.52(16)
C6 C5 C2 121.42(15)
C10 C5 C2 119.96(16)
C28 C29 C24 120.63(15)
C28 C29 H29A 119.7
C24 C29 H29A 119.7
C9 C10 C5 121.12(18)
C9 C10 H10A 119.4
C5 C10 H10A 119.4
C12 C11 C16 118.20(16)
C12 C11 C1 122.37(15)
C16 C11 C1 119.39(16)
C1 C2 C5 122.18(15)
C1 C2 C3 122.77(15)
C5 C2 C3 114.99(14)
C19 C18 C17 119.78(17)
C19 C18 H18A 120.1
C17 C18 H18A 120.1
C19 C20 C21 118.11(16)
C19 C20 C23 122.0(2)
C21 C20 C23 119.8(2)
C25 C26 C27 122.17(16)
C25 C26 H26A 118.9
C27 C26 H26A 118.9
C15 C14 C13 119.48(18)
C15 C14 H14A 120.3
C13 C14 H14A 120.3
C27 C28 C29 121.70(17)
C27 C28 H28A 119.1
C29 C28 H28A 119.1
C21 C22 C17 120.39(17)
C21 C22 H22A 119.8
C17 C22 H22A 119.8
C5 C6 C7 120.41(18)
C5 C6 H6A 119.8
C7 C6 H6A 119.8
C28 C27 C26 117.22(17)
C28 C27 C30 121.50(19)
C26 C27 C30 121.23(18)
C20 C19 C18 121.68(19)
C20 C19 H19A 119.2
C18 C19 H19A 119.2
C22 C21 C20 120.93(18)
C22 C21 H21A 119.5
C20 C21 H21A 119.5
C29 C24 C25 117.98(16)
C29 C24 N1 121.55(14)
C25 C24 N1 120.47(16)
C26 C25 C24 120.28(17)
C26 C25 H25A 119.9
C24 C25 H25A 119.9
C18 C17 C22 119.01(15)
C18 C17 N1 120.46(14)
C22 C17 N1 120.53(15)
C8 C9 C10 120.02(18)
C8 C9 H9A 120.0
C10 C9 H9A 120.0
C14 C13 C12 120.24(19)
C14 C13 H13A 119.9
C12 C13 H13A 119.9
C14 C15 C16 120.43(17)
C14 C15 H15A 119.8
C16 C15 H15A 119.8
C9 C8 C7 119.55(18)
C9 C8 H8A 120.2
C7 C8 H8A 120.2
C2 C3 C4 114.40(16)
C2 C3 H3A 108.7
C4 C3 H3A 108.7
C2 C3 H3B 108.7
C4 C3 H3B 108.7
H3A C3 H3B 107.6
C15 C16 C11 120.74(18)
C15 C16 H16A 119.6
C11 C16 H16A 119.6
C6 C7 C8 120.3(2)
C6 C7 H7A 119.8
C8 C7 H7A 119.8
C3 C4 H4A 109.5
C3 C4 H4B 109.5
H4A C4 H4B 109.5
C3 C4 H4C 109.5
H4A C4 H4C 109.5
H4B C4 H4C 109.5
C20 C23 H23A 109.5
C20 C23 H23B 109.5
H23A C23 H23B 109.5
C20 C23 H23C 109.5
H23A C23 H23C 109.5
H23B C23 H23C 109.5
C27 C30 H30A 109.5
C27 C30 H30B 109.5
H30A C30 H30B 109.5
C27 C30 H30C 109.5
H30A C30 H30C 109.5
H30B C30 H30C 109.5

loop_
_geom_bond_atom_site_label_1
_geom_bond_atom_site_label_2
_geom_bond_distance
N1 C24 1.413(2)
N1 C17 1.4204(19)
N1 C1 1.428(2)
C1 C2 1.349(2)
C1 C11 1.491(2)
C12 C11 1.389(3)
C12 C13 1.390(3)
C12 H12A 0.9500
C5 C6 1.387(3)
C5 C10 1.393(2)
C5 C2 1.489(2)
C29 C28 1.391(3)
C29 C24 1.394(2)
C29 H29A 0.9500
C10 C9 1.383(3)
C10 H10A 0.9500
C11 C16 1.399(2)
C2 C3 1.510(2)
C18 C19 1.387(3)
C18 C17 1.387(2)
C18 H18A 0.9500
C20 C19 1.378(3)
C20 C21 1.393(3)
C20 C23 1.512(3)
C26 C25 1.379(3)
C26 C27 1.393(3)
C26 H26A 0.9500
C14 C15 1.380(3)
C14 C13 1.385(3)
C14 H14A 0.9500
C28 C27 1.382(3)
C28 H28A 0.9500
C22 C21 1.380(2)
C22 C17 1.393(2)
C22 H22A 0.9500
C6 C7 1.389(3)
C6 H6A 0.9500
C27 C30 1.514(3)
C19 H19A 0.9500
C21 H21A 0.9500
C24 C25 1.401(2)
C25 H25A 0.9500
C9 C8 1.378(3)
C9 H9A 0.9500
C13 H13A 0.9500
C15 C16 1.386(3)
C15 H15A 0.9500
C8 C7 1.389(3)
C8 H8A 0.9500
C3 C4 1.523(3)
C3 H3A 0.9900
C3 H3B 0.9900
C16 H16A 0.9500
C7 H7A 0.9500
C4 H4A 0.9800
C4 H4B 0.9800
C4 H4C 0.9800
C23 H23A 0.9800
C23 H23B 0.9800
C23 H23C 0.9800
C30 H30A 0.9800
C30 H30B 0.9800
C30 H30C 0.9800

loop_
_geom_torsion_atom_site_label_1
_geom_torsion_atom_site_label_2
_geom_torsion_atom_site_label_3
_geom_torsion_atom_site_label_4
_geom_torsion
C24 N1 C1 C2 -58.2(2)
C17 N1 C1 C2 119.66(17)
C24 N1 C1 C11 121.18(15)
C17 N1 C1 C11 -60.94(18)
C6 C5 C10 C9 -1.2(3)
C2 C5 C10 C9 -177.63(16)
C13 C12 C11 C16 -1.1(2)
C13 C12 C11 C1 -178.67(15)
C2 C1 C11 C12 -40.3(2)
N1 C1 C11 C12 140.35(15)
C2 C1 C11 C16 142.17(16)
N1 C1 C11 C16 -37.21(19)
N1 C1 C2 C5 166.59(15)
C11 C1 C2 C5 -12.7(2)
N1 C1 C2 C3 -10.6(2)
C11 C1 C2 C3 170.02(15)
C6 C5 C2 C1 126.81(18)
C10 C5 C2 C1 -56.9(2)
C6 C5 C2 C3 -55.8(2)
C10 C5 C2 C3 120.58(18)
C24 C29 C28 C27 1.3(3)
C10 C5 C6 C7 1.8(3)
C2 C5 C6 C7 178.18(17)
C29 C28 C27 C26 -0.8(3)
C29 C28 C27 C30 -178.36(17)
C25 C26 C27 C28 -0.1(3)
C25 C26 C27 C30 177.55(18)
C21 C20 C19 C18 -3.1(3)
C23 C20 C19 C18 173.3(2)
C17 C18 C19 C20 0.8(3)
C17 C22 C21 C20 0.1(3)
C19 C20 C21 C22 2.7(3)
C23 C20 C21 C22 -173.8(2)
C28 C29 C24 C25 -1.0(2)
C28 C29 C24 N1 179.19(15)
C17 N1 C24 C29 -29.1(2)
C1 N1 C24 C29 148.70(15)
C17 N1 C24 C25 151.02(15)
C1 N1 C24 C25 -31.2(2)
C27 C26 C25 C24 0.4(3)
C29 C24 C25 C26 0.2(2)
N1 C24 C25 C26 -179.99(15)
C19 C18 C17 C22 2.0(3)
C19 C18 C17 N1 -178.02(18)
C21 C22 C17 C18 -2.5(3)
C21 C22 C17 N1 177.60(16)
C24 N1 C17 C18 133.03(17)
C1 N1 C17 C18 -44.9(2)
C24 N1 C17 C22 -47.0(2)
C1 N1 C17 C22 135.07(16)
C5 C10 C9 C8 -0.2(3)
C15 C14 C13 C12 1.1(3)
C11 C12 C13 C14 -0.4(3)
C13 C14 C15 C16 -0.2(3)
C10 C9 C8 C7 1.1(3)
C1 C2 C3 C4 117.93(19)
C5 C2 C3 C4 -59.5(2)
C14 C15 C16 C11 -1.3(3)
C12 C11 C16 C15 1.9(2)
C1 C11 C16 C15 179.59(15)
C5 C6 C7 C8 -1.0(3)
C9 C8 C7 C6 -0.5(3)
